data_7238412
loop_
_publ_author_name
'Grudniewska, Aleksandra'
'Dancewicz, Katarzyna'
'Bia\/lo\'nska, Agata'
'Ciunik, Zbigniew'
'Gabry\'s, Beata'
'Wawrze\'nczyk, Czes\/law'

_publ_section_title
;
 Synthesis of piperitone-derived halogenated lactones and their effect on
 aphid probing, feeding, and settling behavior
;
_journal_issue 3
_journal_name_full 'RSC Advances'
_journal_page_first 498
_journal_paper_doi 10.1039/c1ra00270h
_journal_volume 1
_journal_year 2011
_chemical_formula_moiety 'C12 H19 I O2'
_chemical_formula_sum 'C12 H19 I O2'
_chemical_formula_weight 322.17
_chemical_name_systematic
;
(+/-)-<i>c</i>-5-iodo-<i>t</i>-4-isopropyl-<i>r</i>
-1-methyl-7-oxa-<i>cis</i>-bicyclo[4.3.0]nonan-8-one
;
_space_group_IT_number 2
_space_group_name_Hall '-P 1'
_space_group_name_H-M_alt 'P -1'
_symmetry_cell_setting triclinic
_symmetry_space_group_name_Hall '-P 1'
_symmetry_space_group_name_H-M 'P -1'
_atom_sites_solution_hydrogens geom
_atom_sites_solution_primary direct
_atom_sites_solution_secondary difmap
_audit_creation_method SHELXL-97
_cell_angle_alpha 79.09(4)
_cell_angle_beta 84.20(3)
_cell_angle_gamma 86.93(3)
_cell_formula_units_Z 4
_cell_length_a 9.690(2)
_cell_length_b 11.404(2)
_cell_length_c 12.212(3)
_cell_measurement_reflns_used 3260
_cell_measurement_temperature 100(2)
_cell_measurement_theta_max 26.99
_cell_measurement_theta_min 3.38
_cell_volume 1317.5(5)
_computing_cell_refinement
;
CrysAlis RED, Oxford Diffraction Ltd.,
Version 1.171.33.52 (release 06-11-2009 CrysAlis171 .NET)
(compiled Nov 6 2009,16:24:50)
;
_computing_data_collection
;
CrysAlis CCD, Oxford Diffraction Ltd.,
Version 1.171.33.52 (release 06-11-2009 CrysAlis171 .NET)
(compiled Nov 6 2009,16:24:50)
;
_computing_data_reduction
;
CrysAlis RED, Oxford Diffraction Ltd.,
Version 1.171.33.52 (release 06-11-2009 CrysAlis171 .NET)
(compiled Nov 6 2009,16:24:50)
;
_computing_structure_refinement
;
SHELXL-97 (Sheldrick, G. M. (2008). <i>Acta Cryst.</i> <b>A64</b>, 112-122.)
;
_computing_structure_solution
;
SHELXS-97 (Sheldrick, G. M. (2008). <i>Acta Cryst.</i> <b>A64</b>, 112-122.)
;
_diffrn_ambient_temperature 100(2)
_diffrn_measured_fraction_theta_full 0.971
_diffrn_measured_fraction_theta_max 0.971
_diffrn_measurement_device_type 'Kuma KM4CCD'
_diffrn_measurement_method '\w scan'
_diffrn_radiation_monochromator graphite
_diffrn_radiation_source 'fine-focus sealed tube'
_diffrn_radiation_type MoK\a
_diffrn_radiation_wavelength 0.71073
_diffrn_reflns_av_R_equivalents 0.0196
_diffrn_reflns_av_sigmaI/netI 0.0226
_diffrn_reflns_limit_h_max 11
_diffrn_reflns_limit_h_min -11
_diffrn_reflns_limit_k_max 13
_diffrn_reflns_limit_k_min -10
_diffrn_reflns_limit_l_max 13
_diffrn_reflns_limit_l_min -14
_diffrn_reflns_number 7513
_diffrn_reflns_theta_full 25.00
_diffrn_reflns_theta_max 25.00
_diffrn_reflns_theta_min 3.38
_diffrn_standards_number 0
_exptl_absorpt_coefficient_mu 2.412
_exptl_absorpt_correction_T_max 0.9187
_exptl_absorpt_correction_T_min 0.7122
_exptl_absorpt_correction_type refdelf
_exptl_crystal_colour colourless
_exptl_crystal_density_diffrn 1.624
_exptl_crystal_density_method 'not measured'
_exptl_crystal_description block
_exptl_crystal_F_000 640
_exptl_crystal_size_max 0.35
_exptl_crystal_size_mid 0.25
_exptl_crystal_size_min 0.20
_refine_diff_density_max 0.788
_refine_diff_density_min -0.403
_refine_diff_density_rms 0.072
_refine_ls_extinction_method none
_refine_ls_goodness_of_fit_ref 1.091
_refine_ls_hydrogen_treatment constr
_refine_ls_matrix_type full
_refine_ls_number_parameters 271
_refine_ls_number_reflns 4520
_refine_ls_number_restraints 0
_refine_ls_restrained_S_all 1.091
_refine_ls_R_factor_all 0.0272
_refine_ls_R_factor_gt 0.0218
_refine_ls_shift/su_max 0.001
_refine_ls_shift/su_mean 0.000
_refine_ls_structure_factor_coef Fsqd
_refine_ls_weighting_details 'calc w=1/[\s^2^(Fo^2^)+(0.0281P)^2^+0.5078P] where P=(Fo^2^+2Fc^2^)/3'
_refine_ls_weighting_scheme calc
_refine_ls_wR_factor_gt 0.0514
_refine_ls_wR_factor_ref 0.0526
_reflns_number_gt 3931
_reflns_number_total 4520
_reflns_threshold_expression >2sigma(I)
_cod_data_source_file c1ra00270h.txt
_cod_data_source_block (+/-)4c
_cod_depositor_comments
;
The following automatic conversions were performed:

data item '_symmetry_cell_setting' value 'TRICLINIC' was changed to
'triclinic' in accordance with the
/home/saulius/struct/COD-crude-data/automatic-downloads/DataCite-retrospective/RSC/depositions/lib/dictionaries/cif_core.dic
dictionary named 'cif_core.dic' version 2.4.2 last updated on
2011-04-26.

Automatic conversion script
Id: cif_fix_values 6909 2019-04-08 15:41:33Z antanas 
;
_cod_database_code 7238412
_exptl_absorpt_factor_mur 0.000
_exptl_absorpt_rmerge_before 0.0273
_exptl_absorpt_rmerge_after 0.0223

loop_
_symmetry_equiv_pos_as_xyz
'x, y, z'
'-x, -y, -z'

loop_
_atom_site_label
_atom_site_type_symbol
_atom_site_fract_x
_atom_site_fract_y
_atom_site_fract_z
_atom_site_U_iso_or_equiv
_atom_site_adp_type
_atom_site_occupancy
_atom_site_symmetry_multiplicity
_atom_site_calc_flag
_atom_site_refinement_flags
I01 I 0.078829(19) -0.374424(16) -0.415119(15) 0.02773(7) Uani 1 1 d .
C06 C 0.3369(3) -0.3949(2) -0.2911(2) 0.0167(5) Uani 1 1 d .
H06A H 0.2700 -0.3978 -0.2227 0.020 Uiso 1 1 calc R
C05 C 0.2799(3) -0.3110(2) -0.3898(2) 0.0161(5) Uani 1 1 d .
H05A H 0.3441 -0.3181 -0.4579 0.019 Uiso 1 1 calc R
C04 C 0.2786(3) -0.1812(2) -0.3748(2) 0.0168(5) Uani 1 1 d .
H04A H 0.2320 -0.1769 -0.2987 0.020 Uiso 1 1 calc R
C03 C 0.4317(3) -0.1529(2) -0.3753(2) 0.0195(6) Uani 1 1 d .
H03A H 0.4832 -0.1685 -0.4456 0.023 Uiso 1 1 calc R
H03E H 0.4389 -0.0672 -0.3729 0.023 Uiso 1 1 calc R
C02 C 0.4971(3) -0.2282(2) -0.2757(2) 0.0227(6) Uani 1 1 d .
H02A H 0.4535 -0.2040 -0.2061 0.027 Uiso 1 1 calc R
H02E H 0.5970 -0.2113 -0.2820 0.027 Uiso 1 1 calc R
C01 C 0.4820(3) -0.3627(2) -0.2662(2) 0.0177(5) Uani 1 1 d .
C09 C 0.5733(3) -0.4214(2) -0.3528(2) 0.0221(6) Uani 1 1 d .
H09B H 0.5834 -0.3673 -0.4266 0.027 Uiso 1 1 calc R
H09A H 0.6665 -0.4447 -0.3276 0.027 Uiso 1 1 calc R
C08 C 0.4929(3) -0.5298(2) -0.3578(2) 0.0231(6) Uani 1 1 d .
O08 O 0.5335(2) -0.62069(17) -0.38939(15) 0.0332(5) Uani 1 1 d .
O07 O 0.35935(19) -0.51416(15) -0.31837(14) 0.0211(4) Uani 1 1 d .
C011 C 0.2012(3) -0.0920(2) -0.4612(2) 0.0245(6) Uani 1 1 d .
H011 H 0.1037 -0.1186 -0.4552 0.029 Uiso 1 1 calc R
C012 C 0.2626(4) -0.0918(3) -0.5820(2) 0.0353(7) Uani 1 1 d .
H12F H 0.2103 -0.0338 -0.6334 0.053 Uiso 1 1 calc R
H12E H 0.2568 -0.1716 -0.5995 0.053 Uiso 1 1 calc R
H12D H 0.3600 -0.0697 -0.5902 0.053 Uiso 1 1 calc R
C013 C 0.1940(3) 0.0339(3) -0.4347(3) 0.0318(7) Uani 1 1 d .
H13F H 0.1538 0.0315 -0.3574 0.048 Uiso 1 1 calc R
H13E H 0.1359 0.0862 -0.4861 0.048 Uiso 1 1 calc R
H13D H 0.2877 0.0648 -0.4436 0.048 Uiso 1 1 calc R
C010 C 0.5119(3) -0.4263(2) -0.1482(2) 0.0237(6) Uani 1 1 d .
H10F H 0.4538 -0.3896 -0.0924 0.035 Uiso 1 1 calc R
H10E H 0.6100 -0.4188 -0.1383 0.035 Uiso 1 1 calc R
H10D H 0.4911 -0.5110 -0.1384 0.035 Uiso 1 1 calc R
I1 I 0.088496(19) 0.121257(16) 0.161992(14) 0.02570(6) Uani 1 1 d .
C6 C -0.0694(3) 0.2309(2) -0.0355(2) 0.0160(5) Uani 1 1 d .
H6A H -0.1146 0.1518 -0.0187 0.019 Uiso 1 1 calc R
C5 C 0.0830(3) 0.2145(2) -0.01173(19) 0.0159(5) Uani 1 1 d .
H5A H 0.1204 0.2957 -0.0175 0.019 Uiso 1 1 calc R
C4 C 0.1702(3) 0.1523(2) -0.0965(2) 0.0174(5) Uani 1 1 d .
H4A H 0.1223 0.0782 -0.1014 0.021 Uiso 1 1 calc R
C3 C 0.1637(3) 0.2387(2) -0.2092(2) 0.0194(5) Uani 1 1 d .
H3A H 0.1963 0.3177 -0.2027 0.023 Uiso 1 1 calc R
H3E H 0.2259 0.2079 -0.2675 0.023 Uiso 1 1 calc R
C2 C 0.0158(3) 0.2527(2) -0.2437(2) 0.0202(6) Uani 1 1 d .
H2A H -0.0122 0.1751 -0.2579 0.024 Uiso 1 1 calc R
H2E H 0.0144 0.3112 -0.3148 0.024 Uiso 1 1 calc R
C1 C -0.0902(3) 0.2941(2) -0.1563(2) 0.0167(5) Uani 1 1 d .
C9 C -0.0809(3) 0.4247(2) -0.1435(2) 0.0174(5) Uani 1 1 d .
H9B H 0.0166 0.4497 -0.1551 0.021 Uiso 1 1 calc R
H9A H -0.1360 0.4788 -0.1974 0.021 Uiso 1 1 calc R
C8 C -0.1407(3) 0.4244(2) -0.0246(2) 0.0168(5) Uani 1 1 d .
O8 O -0.18458(18) 0.50664(16) 0.01851(15) 0.0217(4) Uani 1 1 d .
O7 O -0.13948(18) 0.31101(15) 0.03426(14) 0.0183(4) Uani 1 1 d .
C11 C 0.3195(3) 0.1153(2) -0.0670(2) 0.0222(6) Uani 1 1 d .
H11 H 0.3123 0.0593 0.0068 0.027 Uiso 1 1 calc R
C12 C 0.3963(3) 0.0472(3) -0.1531(3) 0.0393(8) Uani 1 1 d .
H12A H 0.4904 0.0245 -0.1323 0.059 Uiso 1 1 calc R
H12B H 0.4012 0.0984 -0.2274 0.059 Uiso 1 1 calc R
H12C H 0.3462 -0.0249 -0.1546 0.059 Uiso 1 1 calc R
C13 C 0.4029(3) 0.2211(3) -0.0537(3) 0.0300(7) Uani 1 1 d .
H13A H 0.4964 0.1926 -0.0348 0.045 Uiso 1 1 calc R
H13B H 0.3564 0.2590 0.0063 0.045 Uiso 1 1 calc R
H13C H 0.4095 0.2792 -0.1241 0.045 Uiso 1 1 calc R
C10 C -0.2372(3) 0.2729(2) -0.1829(2) 0.0246(6) Uani 1 1 d .
H10A H -0.3052 0.2997 -0.1270 0.037 Uiso 1 1 calc R
H10B H -0.2471 0.1874 -0.1811 0.037 Uiso 1 1 calc R
H10C H -0.2531 0.3178 -0.2575 0.037 Uiso 1 1 calc R

loop_
_atom_site_aniso_label
_atom_site_aniso_U_11
_atom_site_aniso_U_22
_atom_site_aniso_U_33
_atom_site_aniso_U_23
_atom_site_aniso_U_13
_atom_site_aniso_U_12
I01 0.02814(11) 0.03091(11) 0.02399(11) 0.00306(8) -0.01051(8) -0.01374(8)
C06 0.0222(14) 0.0157(12) 0.0125(12) -0.0038(10) -0.0013(10) -0.0006(10)
C05 0.0163(13) 0.0189(13) 0.0128(12) -0.0012(10) -0.0017(10) -0.0043(10)
C04 0.0182(13) 0.0192(13) 0.0135(12) -0.0035(10) -0.0022(10) -0.0026(10)
C03 0.0202(14) 0.0146(13) 0.0241(14) -0.0037(11) -0.0042(11) -0.0008(10)
C02 0.0213(14) 0.0208(14) 0.0279(16) -0.0062(12) -0.0098(11) 0.0013(11)
C01 0.0215(14) 0.0165(13) 0.0159(13) -0.0040(10) -0.0050(10) 0.0022(10)
C09 0.0222(14) 0.0248(14) 0.0188(13) -0.0038(11) -0.0031(11) 0.0057(11)
C08 0.0409(18) 0.0202(14) 0.0075(12) 0.0000(10) -0.0076(11) 0.0058(12)
O08 0.0598(15) 0.0224(11) 0.0186(10) -0.0078(8) -0.0089(9) 0.0128(10)
O07 0.0330(11) 0.0131(9) 0.0180(9) -0.0030(7) -0.0053(8) -0.0017(8)
C011 0.0235(15) 0.0207(14) 0.0280(15) 0.0023(11) -0.0099(12) 0.0001(11)
C012 0.056(2) 0.0266(15) 0.0228(16) 0.0052(12) -0.0177(14) -0.0025(14)
C013 0.0276(17) 0.0252(15) 0.0423(18) -0.0039(13) -0.0103(14) 0.0063(12)
C010 0.0289(15) 0.0259(15) 0.0176(14) -0.0063(11) -0.0075(11) 0.0039(12)
I1 0.03208(12) 0.02716(11) 0.01549(10) 0.00455(7) -0.00619(7) -0.00248(8)
C6 0.0185(13) 0.0137(12) 0.0163(13) -0.0046(10) -0.0002(10) -0.0006(10)
C5 0.0217(14) 0.0135(12) 0.0112(12) 0.0018(9) -0.0034(10) -0.0002(10)
C4 0.0191(14) 0.0136(12) 0.0207(13) -0.0042(10) -0.0052(10) -0.0007(10)
C3 0.0211(14) 0.0197(13) 0.0178(14) -0.0058(11) 0.0002(10) 0.0008(11)
C2 0.0285(15) 0.0197(13) 0.0134(12) -0.0052(10) -0.0059(11) 0.0041(11)
C1 0.0186(13) 0.0150(12) 0.0171(13) -0.0041(10) -0.0041(10) 0.0023(10)
C9 0.0220(14) 0.0146(12) 0.0150(13) -0.0008(10) -0.0030(10) 0.0002(10)
C8 0.0150(13) 0.0181(13) 0.0184(13) -0.0039(11) -0.0043(10) -0.0028(10)
O8 0.0224(10) 0.0218(10) 0.0230(10) -0.0108(8) -0.0003(8) 0.0013(8)
O7 0.0204(9) 0.0184(9) 0.0151(9) -0.0025(7) 0.0016(7) 0.0002(7)
C11 0.0243(15) 0.0183(13) 0.0250(15) -0.0064(11) -0.0062(11) 0.0044(11)
C12 0.0307(17) 0.046(2) 0.047(2) -0.0237(16) -0.0115(15) 0.0229(15)
C13 0.0187(15) 0.0354(17) 0.0375(17) -0.0077(14) -0.0087(12) -0.0007(12)
C10 0.0236(15) 0.0252(14) 0.0285(15) -0.0108(12) -0.0096(12) 0.0012(12)

loop_
_atom_type_symbol
_atom_type_description
_atom_type_scat_dispersion_real
_atom_type_scat_dispersion_imag
_atom_type_scat_source
C C 0.0033 0.0016 'International Tables Vol C Tables 4.2.6.8 and 6.1.1.4'
H H 0.0000 0.0000 'International Tables Vol C Tables 4.2.6.8 and 6.1.1.4'
O O 0.0106 0.0060 'International Tables Vol C Tables 4.2.6.8 and 6.1.1.4'
I I -0.4742 1.8119 'International Tables Vol C Tables 4.2.6.8 and 6.1.1.4'

loop_
_exptl_absorpt_process_details
'Sheldrick, G.M. (anon) SHELX97 Release 97-2 (1998)'
'I/sigma threshold for reflections = 5.000'
'Delta(U)/lambda**2 = 0.000'
'Highest even order spherical harmonic = 6'
'Highest odd order spherical harmonic = 3'

loop_
_geom_angle_atom_site_label_1
_geom_angle_atom_site_label_2
_geom_angle_atom_site_label_3
_geom_angle
O07 C06 C05 109.08(19)
O07 C06 C01 103.71(19)
C05 C06 C01 113.7(2)
O07 C06 H06A 110.0
C05 C06 H06A 110.0
C01 C06 H06A 110.0
C06 C05 C04 111.31(19)
C06 C05 I01 108.24(16)
C04 C05 I01 114.97(16)
C06 C05 H05A 107.3
C04 C05 H05A 107.3
I01 C05 H05A 107.3
C05 C04 C03 105.2(2)
C05 C04 C011 114.8(2)
C03 C04 C011 113.2(2)
C05 C04 H04A 107.8
C03 C04 H04A 107.8
C011 C04 H04A 107.8
C02 C03 C04 111.5(2)
C02 C03 H03A 109.3
C04 C03 H03A 109.3
C02 C03 H03E 109.3
C04 C03 H03E 109.3
H03A C03 H03E 108.0
C03 C02 C01 113.7(2)
C03 C02 H02A 108.8
C01 C02 H02A 108.8
C03 C02 H02E 108.8
C01 C02 H02E 108.8
H02A C02 H02E 107.7
C02 C01 C010 109.1(2)
C02 C01 C09 115.8(2)
C010 C01 C09 108.9(2)
C02 C01 C06 112.9(2)
C010 C01 C06 109.8(2)
C09 C01 C06 99.91(19)
C08 C09 C01 102.5(2)
C08 C09 H09B 111.3
C01 C09 H09B 111.3
C08 C09 H09A 111.3
C01 C09 H09A 111.3
H09B C09 H09A 109.2
O08 C08 O07 121.2(3)
O08 C08 C09 129.0(3)
O07 C08 C09 109.9(2)
C08 O07 C06 109.9(2)
C013 C011 C012 111.0(2)
C013 C011 C04 111.6(2)
C012 C011 C04 112.6(2)
C013 C011 H011 107.1
C012 C011 H011 107.1
C04 C011 H011 107.1
C011 C012 H12F 109.5
C011 C012 H12E 109.5
H12F C012 H12E 109.5
C011 C012 H12D 109.5
H12F C012 H12D 109.5
H12E C012 H12D 109.5
C011 C013 H13F 109.5
C011 C013 H13E 109.5
H13F C013 H13E 109.5
C011 C013 H13D 109.5
H13F C013 H13D 109.5
H13E C013 H13D 109.5
C01 C010 H10F 109.5
C01 C010 H10E 109.5
H10F C010 H10E 109.5
C01 C010 H10D 109.5
H10F C010 H10D 109.5
H10E C010 H10D 109.5
O7 C6 C5 108.83(19)
O7 C6 C1 104.15(18)
C5 C6 C1 113.4(2)
O7 C6 H6A 110.1
C5 C6 H6A 110.1
C1 C6 H6A 110.1
C4 C5 C6 112.3(2)
C4 C5 I1 113.78(15)
C6 C5 I1 107.25(16)
C4 C5 H5A 107.8
C6 C5 H5A 107.8
I1 C5 H5A 107.8
C5 C4 C3 104.79(19)
C5 C4 C11 114.8(2)
C3 C4 C11 113.6(2)
C5 C4 H4A 107.8
C3 C4 H4A 107.8
C11 C4 H4A 107.8
C2 C3 C4 110.8(2)
C2 C3 H3A 109.5
C4 C3 H3A 109.5
C2 C3 H3E 109.5
C4 C3 H3E 109.5
H3A C3 H3E 108.1
C3 C2 C1 113.7(2)
C3 C2 H2A 108.8
C1 C2 H2A 108.8
C3 C2 H2E 108.8
C1 C2 H2E 108.8
H2A C2 H2E 107.7
C2 C1 C10 109.5(2)
C2 C1 C9 115.4(2)
C10 C1 C9 109.3(2)
C2 C1 C6 113.1(2)
C10 C1 C6 109.3(2)
C9 C1 C6 99.78(19)
C8 C9 C1 103.4(2)
C8 C9 H9B 111.1
C1 C9 H9B 111.1
C8 C9 H9A 111.1
C1 C9 H9A 111.1
H9B C9 H9A 109.0
O8 C8 O7 121.1(2)
O8 C8 C9 129.3(2)
O7 C8 C9 109.6(2)
C8 O7 C6 109.54(18)
C13 C11 C12 110.7(2)
C13 C11 C4 112.9(2)
C12 C11 C4 111.1(2)
C13 C11 H11 107.3
C12 C11 H11 107.3
C4 C11 H11 107.3
C11 C12 H12A 109.5
C11 C12 H12B 109.5
H12A C12 H12B 109.5
C11 C12 H12C 109.5
H12A C12 H12C 109.5
H12B C12 H12C 109.5
C11 C13 H13A 109.5
C11 C13 H13B 109.5
H13A C13 H13B 109.5
C11 C13 H13C 109.5
H13A C13 H13C 109.5
H13B C13 H13C 109.5
C1 C10 H10A 109.5
C1 C10 H10B 109.5
H10A C10 H10B 109.5
C1 C10 H10C 109.5
H10A C10 H10C 109.5
H10B C10 H10C 109.5

loop_
_geom_bond_atom_site_label_1
_geom_bond_atom_site_label_2
_geom_bond_distance
I01 C05 2.184(2)
C06 O07 1.461(3)
C06 C05 1.522(3)
C06 C01 1.545(4)
C06 H06A 1.0000
C05 C04 1.525(3)
C05 H05A 1.0000
C04 C03 1.533(3)
C04 C011 1.544(3)
C04 H04A 1.0000
C03 C02 1.523(4)
C03 H03A 0.9900
C03 H03E 0.9900
C02 C01 1.530(3)
C02 H02A 0.9900
C02 H02E 0.9900
C01 C010 1.534(3)
C01 C09 1.538(3)
C09 C08 1.510(4)
C09 H09B 0.9900
C09 H09A 0.9900
C08 O08 1.207(3)
C08 O07 1.349(3)
C011 C013 1.527(4)
C011 C012 1.533(4)
C011 H011 1.0000
C012 H12F 0.9800
C012 H12E 0.9800
C012 H12D 0.9800
C013 H13F 0.9800
C013 H13E 0.9800
C013 H13D 0.9800
C010 H10F 0.9800
C010 H10E 0.9800
C010 H10D 0.9800
I1 C5 2.190(2)
C6 O7 1.460(3)
C6 C5 1.528(3)
C6 C1 1.543(3)
C6 H6A 1.0000
C5 C4 1.526(3)
C5 H5A 1.0000
C4 C3 1.539(3)
C4 C11 1.543(4)
C4 H4A 1.0000
C3 C2 1.526(4)
C3 H3A 0.9900
C3 H3E 0.9900
C2 C1 1.528(3)
C2 H2A 0.9900
C2 H2E 0.9900
C1 C10 1.533(4)
C1 C9 1.534(3)
C9 C8 1.507(3)
C9 H9B 0.9900
C9 H9A 0.9900
C8 O8 1.199(3)
C8 O7 1.356(3)
C11 C13 1.530(4)
C11 C12 1.533(4)
C11 H11 1.0000
C12 H12A 0.9800
C12 H12B 0.9800
C12 H12C 0.9800
C13 H13A 0.9800
C13 H13B 0.9800
C13 H13C 0.9800
C10 H10A 0.9800
C10 H10B 0.9800
C10 H10C 0.9800

loop_
_geom_torsion_atom_site_label_1
_geom_torsion_atom_site_label_2
_geom_torsion_atom_site_label_3
_geom_torsion_atom_site_label_4
_geom_torsion
O07 C06 C05 C04 -169.87(19)
C01 C06 C05 C04 -54.6(3)
O07 C06 C05 I01 62.9(2)
C01 C06 C05 I01 178.08(16)
C06 C05 C04 C03 64.2(2)
I01 C05 C04 C03 -172.29(15)
C06 C05 C04 C011 -170.7(2)
I01 C05 C04 C011 -47.2(3)
C05 C04 C03 C02 -64.3(3)
C011 C04 C03 C02 169.6(2)
C04 C03 C02 C01 54.7(3)
C03 C02 C01 C010 -163.7(2)
C03 C02 C01 C09 73.0(3)
C03 C02 C01 C06 -41.4(3)
O07 C06 C01 C02 159.8(2)
C05 C06 C01 C02 41.4(3)
O07 C06 C01 C010 -78.3(2)
C05 C06 C01 C010 163.4(2)
O07 C06 C01 C09 36.1(2)
C05 C06 C01 C09 -82.2(2)
C02 C01 C09 C08 -155.1(2)
C010 C01 C09 C08 81.6(2)
C06 C01 C09 C08 -33.5(2)
C01 C09 C08 O08 -158.9(3)
C01 C09 C08 O07 20.2(3)
O08 C08 O07 C06 -177.3(2)
C09 C08 O07 C06 3.5(3)
C05 C06 O07 C08 95.7(2)
C01 C06 O07 C08 -25.8(2)
C05 C04 C011 C013 175.2(2)
C03 C04 C011 C013 -64.0(3)
C05 C04 C011 C012 -59.1(3)
C03 C04 C011 C012 61.6(3)
O7 C6 C5 C4 -168.82(18)
C1 C6 C5 C4 -53.4(3)
O7 C6 C5 I1 65.5(2)
C1 C6 C5 I1 -179.12(16)
C6 C5 C4 C3 63.8(2)
I1 C5 C4 C3 -174.19(15)
C6 C5 C4 C11 -170.9(2)
I1 C5 C4 C11 -48.8(3)
C5 C4 C3 C2 -64.7(2)
C11 C4 C3 C2 169.2(2)
C4 C3 C2 C1 56.3(3)
C3 C2 C1 C10 -164.7(2)
C3 C2 C1 C9 71.5(3)
C3 C2 C1 C6 -42.5(3)
O7 C6 C1 C2 158.8(2)
C5 C6 C1 C2 40.7(3)
O7 C6 C1 C10 -78.9(2)
C5 C6 C1 C10 162.9(2)
O7 C6 C1 C9 35.7(2)
C5 C6 C1 C9 -82.5(2)
C2 C1 C9 C8 -153.8(2)
C10 C1 C9 C8 82.3(2)
C6 C1 C9 C8 -32.2(2)
C1 C9 C8 O8 -161.6(3)
C1 C9 C8 O7 18.4(3)
O8 C8 O7 C6 -174.8(2)
C9 C8 O7 C6 5.1(3)
C5 C6 O7 C8 94.7(2)
C1 C6 O7 C8 -26.5(2)
C5 C4 C11 C13 -58.2(3)
C3 C4 C11 C13 62.4(3)
C5 C4 C11 C12 176.7(2)
C3 C4 C11 C12 -62.7(3)
